data_7218995
loop_
_publ_author_name
'Sheng, Tianlu'
'Wang, Yong'
'Song, Jinshuai'
'Ma, Xiao'
'Xue, Zhenzhen'
'Hu, Shengmin'
'Fu, Ruibiao'
'Li, Chunsen'
'Wu, Xintao'

_publ_section_title
;
 Synthesis, Crystal Structure and MMCT of New Cyanide-bridged Complexes
 cis-MII(dppm)2(CN)2(FeIIIX3)2 (M = Ru&#xFF0C;Os)
;
_journal_name_full 'RSC Adv.'
_journal_paper_doi 10.1039/C4RA13825B
_journal_year 2014
_chemical_formula_sum 'C53 H46 Cl2 N2 O0 P4 Ru'
_chemical_formula_weight 1006.77
_chemical_name_systematic
; 
 ? 
;
_space_group_IT_number 2
_symmetry_cell_setting triclinic
_symmetry_space_group_name_Hall '-P 1'
_symmetry_space_group_name_H-M 'P -1'
_atom_sites_solution_hydrogens geom
_atom_sites_solution_primary direct
_atom_sites_solution_secondary difmap
_audit_creation_method SHELXL-97
_audit_update_record
;
2014-04-15 deposited with the CCDC.
2014-11-27 downloaded from the CCDC.
;
_cell_angle_alpha 77.458(7)
_cell_angle_beta 74.385(8)
_cell_angle_gamma 69.773(7)
_cell_formula_units_Z 2
_cell_length_a 11.113(3)
_cell_length_b 11.793(2)
_cell_length_c 20.606(5)
_cell_measurement_reflns_used 6794
_cell_measurement_temperature 123(2)
_cell_measurement_theta_max 27.4797
_cell_measurement_theta_min 2.0719
_cell_volume 2417.3(10)
_computing_cell_refinement 'CrystalClear (Rigaku Inc., 2008)'
_computing_data_collection 'CrystalClear (Rigaku Inc., 2008)'
_computing_data_reduction 'CrystalClear (Rigaku Inc., 2008)'
_computing_molecular_graphics 'Bruker SHELXTL'
_computing_publication_material 'Bruker SHELXTL'
_computing_structure_refinement 'SHELXL-97 (Sheldrick, 2008)'
_computing_structure_solution 'SHELXS-97 (Sheldrick, 2008)'
_diffrn_ambient_temperature 123(2)
_diffrn_detector_area_resol_mean 28.5714
_diffrn_measured_fraction_theta_full 0.992
_diffrn_measured_fraction_theta_max 0.992
_diffrn_measurement_device_type Saturn724+
_diffrn_measurement_method CCD_Profile_fitting
_diffrn_radiation_monochromator graphite
_diffrn_radiation_source 'fine-focus sealed tube'
_diffrn_radiation_type MoK\a
_diffrn_radiation_wavelength 0.71073
_diffrn_reflns_av_R_equivalents 0.0823
_diffrn_reflns_av_sigmaI/netI 0.0888
_diffrn_reflns_limit_h_max 14
_diffrn_reflns_limit_h_min -14
_diffrn_reflns_limit_k_max 15
_diffrn_reflns_limit_k_min -15
_diffrn_reflns_limit_l_max 26
_diffrn_reflns_limit_l_min -26
_diffrn_reflns_number 32287
_diffrn_reflns_theta_full 27.52
_diffrn_reflns_theta_max 27.52
_diffrn_reflns_theta_min 2.05
_exptl_absorpt_coefficient_mu 0.605
_exptl_absorpt_correction_T_max 1.0000
_exptl_absorpt_correction_T_min 0.5033
_exptl_absorpt_correction_type multi-scan
_exptl_absorpt_process_details 'RIGAKU/MSC(2004), CrystalClear Version 1.3.6'
_exptl_crystal_colour yellow
_exptl_crystal_density_diffrn 1.383
_exptl_crystal_density_method 'not measured'
_exptl_crystal_description Prism
_exptl_crystal_F_000 1032
_exptl_crystal_size_max 0.870
_exptl_crystal_size_mid 0.172
_exptl_crystal_size_min 0.100
_refine_diff_density_max 1.470
_refine_diff_density_min -0.977
_refine_diff_density_rms 0.091
_refine_ls_extinction_method none
_refine_ls_goodness_of_fit_ref 0.969
_refine_ls_hydrogen_treatment constr
_refine_ls_matrix_type full
_refine_ls_number_parameters 577
_refine_ls_number_reflns 11052
_refine_ls_number_restraints 24
_refine_ls_restrained_S_all 1.009
_refine_ls_R_factor_all 0.0595
_refine_ls_R_factor_gt 0.0479
_refine_ls_shift/su_max 0.004
_refine_ls_shift/su_mean 0.000
_refine_ls_structure_factor_coef Fsqd
_refine_ls_weighting_details 'calc w=1/[\s^2^(Fo^2^)+(0.0599P)^2^+0.0000P] where P=(Fo^2^+2Fc^2^)/3'
_refine_ls_weighting_scheme calc
_refine_ls_wR_factor_gt 0.1191
_refine_ls_wR_factor_ref 0.1440
_reflns_number_gt 8309
_reflns_number_total 11052
_reflns_threshold_expression >2sigma(I)
_cod_data_source_file c4ra13825b2.cif
_cod_data_source_block a
_cod_depositor_comments
;
The following automatic conversions were performed:

'_exptl_absorpt_correction_type' value 'Multi-scan' changed to
'multi-scan' according to
/usr/data/users/saulius/crontab/automatic-downloads/rss-feeds/RSC/lib/dictionaries/cif_core.dic
dictionary named 'cif_core.dic' version 2.4.2 from
2011-04-26.

'_refine_ls_hydrogen_treatment' value 'CONSTR' changed
to 'constr' according to
/usr/data/users/saulius/crontab/automatic-downloads/rss-feeds/RSC/lib/dictionaries/cif_core.dic
dictionary named 'cif_core.dic' version 2.4.2 from 2011-04-26.

Automatic conversion script
Id: cif_fix_values 2935 2014-11-11 08:27:57Z andrius 
;
_cod_original_cell_volume 2417.5(9)
_cod_original_sg_symbol_H-M P-1
_cod_database_code 7218995

loop_
_symmetry_equiv_pos_as_xyz
'x, y, z'
'-x, -y, -z'

loop_
_atom_site_label
_atom_site_type_symbol
_atom_site_fract_x
_atom_site_fract_y
_atom_site_fract_z
_atom_site_U_iso_or_equiv
_atom_site_adp_type
_atom_site_occupancy
_atom_site_symmetry_multiplicity
_atom_site_calc_flag
_atom_site_refinement_flags
_atom_site_disorder_assembly
_atom_site_disorder_group
Ru1 Ru 0.32104(2) 0.37519(2) 1.278390(12) 0.02969(10) Uani 1 1 d . . .
C1 C 0.3178(3) 0.5428(3) 1.13630(17) 0.0377(8) Uani 1 1 d . . .
H1A H 0.2621 0.6270 1.1335 0.045 Uiso 1 1 calc R . .
H1B H 0.3674 0.5239 1.0914 0.045 Uiso 1 1 calc R . .
C2 C 0.5918(3) 0.4520(3) 1.14909(17) 0.0353(7) Uani 1 1 d . . .
C3 C 0.6858(4) 0.3567(4) 1.17726(19) 0.0452(9) Uani 1 1 d . . .
H3A H 0.6626 0.3145 1.2200 0.054 Uiso 1 1 calc R . .
C4 C 0.8151(4) 0.3247(4) 1.1409(2) 0.0595(12) Uani 1 1 d . . .
H4A H 0.8780 0.2604 1.1597 0.071 Uiso 1 1 calc R . .
C5 C 0.8517(4) 0.3863(4) 1.0780(2) 0.0577(11) Uani 1 1 d . . .
H5A H 0.9387 0.3636 1.0546 0.069 Uiso 1 1 calc R . .
C6 C 0.7598(4) 0.4816(4) 1.0496(2) 0.0574(11) Uani 1 1 d . . .
H6A H 0.7840 0.5236 1.0070 0.069 Uiso 1 1 calc R . .
C7 C 0.6296(4) 0.5146(4) 1.08575(18) 0.0482(10) Uani 1 1 d . . .
H7A H 0.5673 0.5797 1.0670 0.058 Uiso 1 1 calc R . .
C8 C 0.4247(3) 0.6495(3) 1.21851(19) 0.0405(8) Uani 1 1 d . . .
C9 C 0.4563(4) 0.6474(4) 1.2799(2) 0.0496(10) Uani 1 1 d . . .
H9A H 0.4682 0.5762 1.3108 0.059 Uiso 1 1 calc R . .
C10 C 0.4699(5) 0.7496(5) 1.2953(3) 0.0680(13) Uani 1 1 d . . .
H10A H 0.4899 0.7483 1.3365 0.082 Uiso 1 1 calc R . .
C11 C 0.4532(5) 0.8545(5) 1.2483(4) 0.0795(17) Uani 1 1 d . . .
H11A H 0.4643 0.9233 1.2578 0.095 Uiso 1 1 calc R . .
C12 C 0.4201(5) 0.8588(4) 1.1871(3) 0.0768(16) Uani 1 1 d . . .
H12A H 0.4066 0.9305 1.1565 0.092 Uiso 1 1 calc R . .
C13 C 0.4076(4) 0.7554(4) 1.1726(3) 0.0584(11) Uani 1 1 d . . .
H13A H 0.3874 0.7568 1.1314 0.070 Uiso 1 1 calc R . .
C14 C 0.2671(4) 0.3223(3) 1.12277(17) 0.0390(8) Uani 1 1 d . . .
C15 C 0.3917(4) 0.2857(4) 1.0817(2) 0.0558(11) Uani 1 1 d . . .
H15A H 0.4558 0.3188 1.0827 0.067 Uiso 1 1 calc R . .
C16 C 0.4196(6) 0.1991(5) 1.0391(2) 0.0756(15) Uani 1 1 d . . .
H16A H 0.5032 0.1745 1.0119 0.091 Uiso 1 1 calc R . .
C17 C 0.3266(7) 0.1490(5) 1.0363(3) 0.0872(19) Uani 1 1 d . . .
H17A H 0.3459 0.0932 1.0065 0.105 Uiso 1 1 calc R . .
C18 C 0.2051(6) 0.1828(5) 1.0781(3) 0.0863(18) Uani 1 1 d . . .
H18A H 0.1425 0.1469 1.0782 0.104 Uiso 1 1 calc R . .
C19 C 0.1751(4) 0.2697(4) 1.1201(2) 0.0585(11) Uani 1 1 d . . .
H19A H 0.0913 0.2935 1.1472 0.070 Uiso 1 1 calc R . .
C20 C 0.0555(3) 0.5187(3) 1.17525(18) 0.0383(8) Uani 1 1 d . . .
C21 C 0.0265(4) 0.6016(4) 1.11811(19) 0.0481(10) Uani 1 1 d . . .
H21A H 0.0939 0.6155 1.0825 0.058 Uiso 1 1 calc R . .
C22 C -0.1031(5) 0.6634(5) 1.1143(2) 0.0658(13) Uani 1 1 d . . .
H22A H -0.1225 0.7182 1.0759 0.079 Uiso 1 1 calc R . .
C23 C -0.2028(4) 0.6440(5) 1.1670(3) 0.0670(13) Uani 1 1 d . . .
H23A H -0.2894 0.6867 1.1642 0.080 Uiso 1 1 calc R . .
C24 C -0.1769(4) 0.5637(5) 1.2229(3) 0.0619(12) Uani 1 1 d . . .
H24A H -0.2456 0.5501 1.2578 0.074 Uiso 1 1 calc R . .
C25 C -0.0472(4) 0.5011(4) 1.2283(2) 0.0482(9) Uani 1 1 d . . .
H25A H -0.0295 0.4475 1.2674 0.058 Uiso 1 1 calc R . .
C26 C 0.0819(4) 0.3937(4) 1.40334(19) 0.0461(9) Uani 1 1 d . . .
H26A H 0.0872 0.3773 1.4509 0.055 Uiso 1 1 calc R . .
H26B H -0.0088 0.4159 1.3996 0.055 Uiso 1 1 calc R . .
C27 C 0.0832(4) 0.2053(3) 1.32906(18) 0.0391(8) Uani 1 1 d . . .
C28 C 0.1443(5) 0.1173(4) 1.2867(3) 0.0627(12) Uani 1 1 d . . .
H28A H 0.2352 0.0936 1.2722 0.075 Uiso 1 1 calc R . .
C29 C 0.0711(6) 0.0638(5) 1.2655(3) 0.0812(17) Uani 1 1 d . . .
H29A H 0.1132 0.0010 1.2390 0.097 Uiso 1 1 calc R . .
C30 C -0.0652(5) 0.1036(5) 1.2838(3) 0.0679(14) Uani 1 1 d . . .
H30A H -0.1141 0.0698 1.2679 0.081 Uiso 1 1 calc R . .
C31 C -0.1265(4) 0.1911(5) 1.3246(2) 0.0594(12) Uani 1 1 d . . .
H31A H -0.2176 0.2176 1.3368 0.071 Uiso 1 1 calc R . .
C32 C -0.0534(4) 0.2416(4) 1.3484(2) 0.0503(10) Uani 1 1 d . . .
H32A H -0.0960 0.3003 1.3775 0.060 Uiso 1 1 calc R . .
C33 C 0.2499(4) 0.1417(4) 1.42046(18) 0.0431(9) Uani 1 1 d . . .
C34 C 0.3756(4) 0.0634(4) 1.4069(2) 0.0542(10) Uani 1 1 d . . .
H34A H 0.4324 0.0765 1.3657 0.065 Uiso 1 1 calc R . .
C35 C 0.4170(5) -0.0352(4) 1.4549(3) 0.0725(15) Uani 1 1 d . . .
H35A H 0.5014 -0.0890 1.4450 0.087 Uiso 1 1 calc R . .
C36 C 0.3369(6) -0.0551(5) 1.5161(3) 0.0742(16) Uani 1 1 d . . .
H36A H 0.3667 -0.1212 1.5480 0.089 Uiso 1 1 calc R . .
C37 C 0.2126(7) 0.0227(5) 1.5304(2) 0.0816(17) Uani 1 1 d . . .
H37A H 0.1580 0.0100 1.5724 0.098 Uiso 1 1 calc R . .
C38 C 0.1668(6) 0.1208(5) 1.4826(2) 0.0746(15) Uani 1 1 d . . .
H38A H 0.0811 0.1722 1.4921 0.090 Uiso 1 1 calc R . .
C39 C 0.0279(4) 0.6410(4) 1.33032(19) 0.0418(8) Uani 1 1 d . . .
C40 C 0.0477(5) 0.7169(4) 1.2698(2) 0.0559(11) Uani 1 1 d . . .
H40A H 0.1314 0.7036 1.2423 0.067 Uiso 1 1 calc R . .
C41 C -0.0550(5) 0.8124(5) 1.2494(3) 0.0736(14) Uani 1 1 d . . .
H41A H -0.0408 0.8612 1.2078 0.088 Uiso 1 1 calc R . .
C42 C -0.1773(6) 0.8348(5) 1.2903(4) 0.0895(19) Uani 1 1 d . . .
H42A H -0.2462 0.8991 1.2764 0.107 Uiso 1 1 calc R . .
C43 C -0.1997(5) 0.7632(6) 1.3519(4) 0.0860(18) Uani 1 1 d . . .
H43A H -0.2831 0.7797 1.3799 0.103 Uiso 1 1 calc R . .
C44 C -0.0970(4) 0.6662(5) 1.3720(3) 0.0670(13) Uani 1 1 d . . .
H44A H -0.1118 0.6177 1.4136 0.080 Uiso 1 1 calc R . .
C45 C 0.2100(4) 0.5642(4) 1.41650(19) 0.0462(10) Uani 1 1 d . . .
C46 C 0.2772(4) 0.4792(5) 1.4649(2) 0.0612(12) Uani 1 1 d . . .
H46A H 0.2908 0.3963 1.4670 0.073 Uiso 1 1 calc R . .
C47 C 0.3231(5) 0.5203(7) 1.5097(2) 0.0832(19) Uani 1 1 d . . .
H47A H 0.3674 0.4650 1.5415 0.100 Uiso 1 1 calc R . .
C48 C 0.3022(6) 0.6424(8) 1.5060(3) 0.093(2) Uani 1 1 d . . .
H48A H 0.3352 0.6688 1.5350 0.112 Uiso 1 1 calc R . .
C49 C 0.2354(6) 0.7261(6) 1.4619(3) 0.0857(19) Uani 1 1 d . . .
H49A H 0.2195 0.8089 1.4616 0.103 Uiso 1 1 calc R . .
C50 C 0.1909(5) 0.6859(5) 1.4167(2) 0.0633(13) Uani 1 1 d . . .
H50A H 0.1465 0.7434 1.3856 0.076 Uiso 1 1 calc R . .
C51 C 0.4452(4) 0.2237(4) 1.23721(18) 0.0395(8) Uani 1 1 d . . .
C52 C 0.4519(3) 0.3349(3) 1.33961(17) 0.0360(8) Uani 1 1 d . . .
N1 N 0.5139(4) 0.1343(3) 1.2172(2) 0.0634(10) Uani 1 1 d . . .
N2 N 0.5316(3) 0.3136(3) 1.36958(17) 0.0554(9) Uani 1 1 d . . .
P1 P 0.42433(8) 0.50522(8) 1.19883(4) 0.0326(2) Uani 1 1 d . . .
P2 P 0.22529(9) 0.43358(9) 1.18128(4) 0.0329(2) Uani 1 1 d . . .
P3 P 0.18894(9) 0.26664(9) 1.35635(4) 0.0343(2) Uani 1 1 d . . .
P4 P 0.16290(9) 0.50972(9) 1.35385(5) 0.0358(2) Uani 1 1 d . . .
C53A C 0.2513(9) 0.8875(7) 0.9273(4) 0.195(5) Uani 0.50 1 d PD A 1
H53A H 0.3182 0.9283 0.9146 0.234 Uiso 0.50 1 calc PR A 1
H53B H 0.2831 0.8140 0.9059 0.234 Uiso 0.50 1 calc PR A 1
Cl1A Cl 0.1041(8) 0.9835(6) 0.9069(3) 0.213(3) Uani 0.50 1 d PDU A 1
Cl2A Cl 0.2002(17) 0.8538(17) 1.0213(6) 0.521(16) Uani 0.50 1 d PD A 1
C53B C 0.2513(9) 0.8875(7) 0.9273(4) 0.195(5) Uani 0.50 1 d PD B 2
H53C H 0.1908 0.8653 0.9099 0.234 Uiso 0.50 1 calc PR B 2
H53D H 0.3392 0.8481 0.9033 0.234 Uiso 0.50 1 calc PR B 2
Cl1B Cl 0.2225(10) 1.0380(6) 0.9077(4) 0.237(3) Uani 0.50 1 d PDU B 2
Cl2B Cl 0.2386(5) 0.8301(7) 1.0093(2) 0.141(2) Uani 0.50 1 d PDU B 2

loop_
_atom_site_aniso_label
_atom_site_aniso_U_11
_atom_site_aniso_U_22
_atom_site_aniso_U_33
_atom_site_aniso_U_23
_atom_site_aniso_U_13
_atom_site_aniso_U_12
Ru1 0.02993(16) 0.03161(17) 0.02611(15) -0.00230(11) -0.00562(11) -0.00889(12)
C1 0.0405(19) 0.044(2) 0.0326(17) 0.0022(15) -0.0155(15) -0.0160(16)
C2 0.0320(17) 0.040(2) 0.0340(17) -0.0066(15) -0.0057(14) -0.0118(15)
C3 0.038(2) 0.052(2) 0.0392(19) 0.0039(17) -0.0091(16) -0.0102(17)
C4 0.038(2) 0.067(3) 0.059(3) 0.002(2) -0.009(2) -0.005(2)
C5 0.036(2) 0.076(3) 0.051(2) -0.010(2) 0.0021(18) -0.012(2)
C6 0.044(2) 0.074(3) 0.039(2) 0.004(2) 0.0015(18) -0.016(2)
C7 0.042(2) 0.057(3) 0.0368(19) 0.0016(18) -0.0069(17) -0.0106(19)
C8 0.0321(18) 0.038(2) 0.048(2) -0.0076(17) 0.0001(16) -0.0115(15)
C9 0.053(2) 0.053(3) 0.049(2) -0.0140(19) -0.0060(19) -0.023(2)
C10 0.063(3) 0.066(3) 0.083(3) -0.030(3) -0.005(3) -0.027(3)
C11 0.054(3) 0.052(3) 0.134(5) -0.036(3) 0.000(3) -0.018(2)
C12 0.062(3) 0.038(3) 0.121(5) 0.001(3) -0.014(3) -0.015(2)
C13 0.055(3) 0.042(2) 0.073(3) 0.005(2) -0.015(2) -0.013(2)
C14 0.046(2) 0.043(2) 0.0292(16) -0.0055(15) -0.0175(15) -0.0067(16)
C15 0.062(3) 0.057(3) 0.044(2) -0.012(2) -0.007(2) -0.012(2)
C16 0.094(4) 0.076(4) 0.045(2) -0.026(2) -0.007(3) -0.007(3)
C17 0.121(5) 0.069(4) 0.073(3) -0.041(3) -0.049(4) 0.010(3)
C18 0.092(4) 0.062(3) 0.123(5) -0.036(3) -0.055(4) -0.008(3)
C19 0.054(3) 0.057(3) 0.074(3) -0.024(2) -0.025(2) -0.010(2)
C20 0.0329(18) 0.037(2) 0.0440(19) -0.0060(16) -0.0100(15) -0.0075(15)
C21 0.046(2) 0.060(3) 0.0382(19) -0.0060(18) -0.0169(17) -0.0100(19)
C22 0.060(3) 0.063(3) 0.062(3) 0.002(2) -0.028(2) 0.000(2)
C23 0.038(2) 0.065(3) 0.093(4) -0.020(3) -0.023(2) 0.003(2)
C24 0.036(2) 0.068(3) 0.081(3) -0.019(3) -0.005(2) -0.015(2)
C25 0.040(2) 0.052(3) 0.052(2) -0.0044(19) -0.0089(18) -0.0145(18)
C26 0.048(2) 0.045(2) 0.043(2) -0.0116(18) 0.0046(17) -0.0189(18)
C27 0.0405(19) 0.038(2) 0.0372(18) 0.0028(15) -0.0088(15) -0.0147(16)
C28 0.052(3) 0.064(3) 0.084(3) -0.035(3) -0.016(2) -0.016(2)
C29 0.083(4) 0.083(4) 0.097(4) -0.048(3) -0.017(3) -0.029(3)
C30 0.076(3) 0.076(4) 0.072(3) 0.002(3) -0.029(3) -0.044(3)
C31 0.048(2) 0.067(3) 0.066(3) 0.011(2) -0.015(2) -0.032(2)
C32 0.044(2) 0.057(3) 0.048(2) -0.0032(19) -0.0026(18) -0.0209(19)
C33 0.057(2) 0.044(2) 0.0340(18) -0.0009(16) -0.0153(17) -0.0213(19)
C34 0.057(3) 0.052(3) 0.052(2) 0.004(2) -0.019(2) -0.016(2)
C35 0.076(3) 0.050(3) 0.098(4) 0.011(3) -0.052(3) -0.014(2)
C36 0.117(5) 0.057(3) 0.062(3) 0.023(3) -0.050(3) -0.038(3)
C37 0.127(5) 0.070(4) 0.046(3) 0.018(2) -0.022(3) -0.041(4)
C38 0.083(4) 0.066(3) 0.051(3) 0.018(2) 0.002(2) -0.021(3)
C39 0.041(2) 0.041(2) 0.045(2) -0.0180(17) -0.0101(17) -0.0058(16)
C40 0.059(3) 0.041(2) 0.063(3) -0.009(2) -0.012(2) -0.009(2)
C41 0.079(4) 0.051(3) 0.086(4) -0.006(3) -0.032(3) -0.005(3)
C42 0.078(4) 0.051(3) 0.143(6) -0.019(4) -0.056(4) 0.004(3)
C43 0.047(3) 0.077(4) 0.124(5) -0.037(4) -0.013(3) 0.003(3)
C44 0.050(3) 0.061(3) 0.075(3) -0.017(3) -0.002(2) -0.002(2)
C45 0.039(2) 0.068(3) 0.0378(19) -0.0257(19) 0.0017(16) -0.0195(19)
C46 0.052(2) 0.094(4) 0.038(2) -0.023(2) -0.0054(19) -0.017(2)
C47 0.062(3) 0.150(6) 0.045(3) -0.038(3) -0.012(2) -0.027(4)
C48 0.061(3) 0.163(7) 0.079(4) -0.072(5) 0.010(3) -0.048(4)
C49 0.077(4) 0.112(5) 0.093(4) -0.064(4) -0.007(3) -0.039(4)
C50 0.062(3) 0.081(4) 0.062(3) -0.037(3) -0.005(2) -0.030(3)
C51 0.040(2) 0.040(2) 0.0362(18) 0.0004(16) -0.0076(16) -0.0134(17)
C52 0.0351(18) 0.037(2) 0.0317(17) -0.0027(14) -0.0091(14) -0.0058(15)
N1 0.064(2) 0.044(2) 0.068(2) -0.0135(19) 0.003(2) -0.0089(19)
N2 0.049(2) 0.067(3) 0.0488(19) -0.0060(18) -0.0217(17) -0.0088(18)
P1 0.0305(4) 0.0342(5) 0.0310(4) -0.0001(4) -0.0050(3) -0.0112(4)
P2 0.0311(4) 0.0375(5) 0.0300(4) -0.0025(4) -0.0087(3) -0.0098(4)
P3 0.0357(5) 0.0348(5) 0.0301(4) -0.0014(4) -0.0035(4) -0.0126(4)
P4 0.0351(5) 0.0368(5) 0.0347(5) -0.0090(4) -0.0033(4) -0.0105(4)
C53A 0.188(11) 0.123(9) 0.279(16) -0.064(10) -0.067(11) -0.020(8)
Cl1A 0.258(6) 0.148(5) 0.209(5) 0.006(4) -0.135(5) 0.014(5)
Cl2A 0.76(4) 0.49(3) 0.46(2) 0.23(2) -0.22(2) -0.49(3)
C53B 0.188(11) 0.123(9) 0.279(16) -0.064(10) -0.067(11) -0.020(8)
Cl1B 0.354(8) 0.172(6) 0.211(6) -0.026(5) -0.139(6) -0.054(6)
Cl2B 0.104(3) 0.194(5) 0.099(3) 0.065(3) -0.036(2) -0.053(3)

loop_
_atom_type_symbol
_atom_type_description
_atom_type_scat_dispersion_real
_atom_type_scat_dispersion_imag
_atom_type_scat_source
C C 0.0033 0.0016 'International Tables Vol C Tables 4.2.6.8 and 6.1.1.4'
H H 0.0000 0.0000 'International Tables Vol C Tables 4.2.6.8 and 6.1.1.4'
N N 0.0061 0.0033 'International Tables Vol C Tables 4.2.6.8 and 6.1.1.4'
O O 0.0106 0.0060 'International Tables Vol C Tables 4.2.6.8 and 6.1.1.4'
P P 0.1023 0.0942 'International Tables Vol C Tables 4.2.6.8 and 6.1.1.4'
Cl Cl 0.1484 0.1585 'International Tables Vol C Tables 4.2.6.8 and 6.1.1.4'
Ru Ru -1.2594 0.8363 'International Tables Vol C Tables 4.2.6.8 and 6.1.1.4'

loop_
_geom_angle_atom_site_label_1
_geom_angle_atom_site_label_2
_geom_angle_atom_site_label_3
_geom_angle
C51 Ru1 C52 84.56(14)
C51 Ru1 P1 93.14(10)
C52 Ru1 P1 92.50(10)
C51 Ru1 P3 93.13(10)
C52 Ru1 P3 93.44(10)
P1 Ru1 P3 171.75(3)
C51 Ru1 P2 88.40(10)
C52 Ru1 P2 162.16(10)
P1 Ru1 P2 71.50(3)
P3 Ru1 P2 103.32(4)
C51 Ru1 P4 163.39(10)
C52 Ru1 P4 89.71(10)
P1 Ru1 P4 102.70(4)
P3 Ru1 P4 71.62(4)
P2 Ru1 P4 101.25(4)
P2 C1 P1 95.50(16)
P2 C1 H1A 112.6
P1 C1 H1A 112.6
P2 C1 H1B 112.6
P1 C1 H1B 112.6
H1A C1 H1B 110.1
C3 C2 C7 119.1(3)
C3 C2 P1 120.2(3)
C7 C2 P1 120.3(3)
C2 C3 C4 119.3(4)
C2 C3 H3A 120.3
C4 C3 H3A 120.3
C5 C4 C3 121.4(4)
C5 C4 H4A 119.3
C3 C4 H4A 119.3
C4 C5 C6 120.0(4)
C4 C5 H5A 120.0
C6 C5 H5A 120.0
C5 C6 C7 119.1(4)
C5 C6 H6A 120.4
C7 C6 H6A 120.4
C2 C7 C6 121.1(4)
C2 C7 H7A 119.4
C6 C7 H7A 119.4
C13 C8 C9 119.5(4)
C13 C8 P1 122.6(3)
C9 C8 P1 117.6(3)
C10 C9 C8 120.7(4)
C10 C9 H9A 119.6
C8 C9 H9A 119.6
C9 C10 C11 118.8(5)
C9 C10 H10A 120.6
C11 C10 H10A 120.6
C10 C11 C12 121.3(5)
C10 C11 H11A 119.3
C12 C11 H11A 119.3
C13 C12 C11 118.9(5)
C13 C12 H12A 120.6
C11 C12 H12A 120.6
C12 C13 C8 120.7(5)
C12 C13 H13A 119.6
C8 C13 H13A 119.6
C19 C14 C15 118.3(4)
C19 C14 P2 120.1(3)
C15 C14 P2 121.6(3)
C16 C15 C14 119.5(5)
C16 C15 H15A 120.3
C14 C15 H15A 120.3
C17 C16 C15 121.5(5)
C17 C16 H16A 119.2
C15 C16 H16A 119.2
C18 C17 C16 118.9(5)
C18 C17 H17A 120.5
C16 C17 H17A 120.5
C17 C18 C19 120.3(5)
C17 C18 H18A 119.8
C19 C18 H18A 119.8
C18 C19 C14 121.4(5)
C18 C19 H19A 119.3
C14 C19 H19A 119.3
C21 C20 C25 118.8(3)
C21 C20 P2 121.1(3)
C25 C20 P2 120.1(3)
C22 C21 C20 119.9(4)
C22 C21 H21A 120.0
C20 C21 H21A 120.0
C23 C22 C21 120.3(4)
C23 C22 H22A 119.9
C21 C22 H22A 119.9
C24 C23 C22 120.8(4)
C24 C23 H23A 119.6
C22 C23 H23A 119.6
C23 C24 C25 120.1(4)
C23 C24 H24A 120.0
C25 C24 H24A 120.0
C20 C25 C24 120.1(4)
C20 C25 H25A 120.0
C24 C25 H25A 120.0
P3 C26 P4 96.93(17)
P3 C26 H26A 112.4
P4 C26 H26A 112.4
P3 C26 H26B 112.4
P4 C26 H26B 112.4
H26A C26 H26B 109.9
C28 C27 C32 118.7(4)
C28 C27 P3 116.8(3)
C32 C27 P3 124.5(3)
C27 C28 C29 120.2(4)
C27 C28 H28A 119.9
C29 C28 H28A 119.9
C28 C29 C30 120.3(5)
C28 C29 H29A 119.9
C30 C29 H29A 119.9
C31 C30 C29 120.1(4)
C31 C30 H30A 120.0
C29 C30 H30A 120.0
C30 C31 C32 119.9(4)
C30 C31 H31A 120.0
C32 C31 H31A 120.0
C31 C32 C27 120.8(4)
C31 C32 H32A 119.6
C27 C32 H32A 119.6
C34 C33 C38 119.3(4)
C34 C33 P3 120.7(3)
C38 C33 P3 119.9(3)
C33 C34 C35 119.6(4)
C33 C34 H34A 120.2
C35 C34 H34A 120.2
C36 C35 C34 121.4(5)
C36 C35 H35A 119.3
C34 C35 H35A 119.3
C35 C36 C37 119.4(5)
C35 C36 H36A 120.3
C37 C36 H36A 120.3
C36 C37 C38 120.6(5)
C36 C37 H37A 119.7
C38 C37 H37A 119.7
C37 C38 C33 119.6(5)
C37 C38 H38A 120.2
C33 C38 H38A 120.2
C40 C39 C44 118.4(4)
C40 C39 P4 120.3(3)
C44 C39 P4 121.3(3)
C39 C40 C41 121.0(5)
C39 C40 H40A 119.5
C41 C40 H40A 119.5
C42 C41 C40 119.8(5)
C42 C41 H41A 120.1
C40 C41 H41A 120.1
C41 C42 C43 120.6(5)
C41 C42 H42A 119.7
C43 C42 H42A 119.7
C42 C43 C44 119.6(5)
C42 C43 H43A 120.2
C44 C43 H43A 120.2
C43 C44 C39 120.4(5)
C43 C44 H44A 119.8
C39 C44 H44A 119.8
C50 C45 C46 117.3(4)
C50 C45 P4 122.8(3)
C46 C45 P4 119.7(3)
C47 C46 C45 119.9(5)
C47 C46 H46A 120.0
C45 C46 H46A 120.0
C48 C47 C46 119.3(6)
C48 C47 H47A 120.3
C46 C47 H47A 120.3
C49 C48 C47 122.3(5)
C49 C48 H48A 118.8
C47 C48 H48A 118.8
C48 C49 C50 118.6(6)
C48 C49 H49A 120.7
C50 C49 H49A 120.7
C45 C50 C49 122.4(5)
C45 C50 H50A 118.8
C49 C50 H50A 118.8
N1 C51 Ru1 176.3(3)
N2 C52 Ru1 175.0(3)
C2 P1 C8 100.54(16)
C2 P1 C1 104.61(16)
C8 P1 C1 107.67(17)
C2 P1 Ru1 123.05(12)
C8 P1 Ru1 122.10(12)
C1 P1 Ru1 96.84(11)
C20 P2 C14 101.32(16)
C20 P2 C1 103.87(17)
C14 P2 C1 104.91(17)
C20 P2 Ru1 128.83(12)
C14 P2 Ru1 118.73(12)
C1 P2 Ru1 95.61(10)
C33 P3 C27 100.25(17)
C33 P3 C26 105.67(18)
C27 P3 C26 107.39(18)
C33 P3 Ru1 123.32(13)
C27 P3 Ru1 121.68(12)
C26 P3 Ru1 96.73(12)
C45 P4 C39 102.02(19)
C45 P4 C26 105.25(19)
C39 P4 C26 104.30(19)
C45 P4 Ru1 121.57(13)
C39 P4 Ru1 125.49(12)
C26 P4 Ru1 94.71(12)
Cl1A C53A Cl2A 100.9(6)
Cl1A C53A H53A 111.6
Cl2A C53A H53A 111.6
Cl1A C53A H53B 111.6
Cl2A C53A H53B 111.6
H53A C53A H53B 109.4

loop_
_geom_bond_atom_site_label_1
_geom_bond_atom_site_label_2
_geom_bond_distance
Ru1 C51 2.035(4)
Ru1 C52 2.045(3)
Ru1 P1 2.3386(9)
Ru1 P3 2.3476(10)
Ru1 P2 2.3773(10)
Ru1 P4 2.3866(10)
C1 P2 1.860(4)
C1 P1 1.862(3)
C1 H1A 0.9700
C1 H1B 0.9700
C2 C3 1.387(5)
C2 C7 1.388(5)
C2 P1 1.831(3)
C3 C4 1.391(5)
C3 H3A 0.9300
C4 C5 1.374(6)
C4 H4A 0.9300
C5 C6 1.374(6)
C5 H5A 0.9300
C6 C7 1.399(5)
C6 H6A 0.9300
C7 H7A 0.9300
C8 C13 1.383(5)
C8 C9 1.393(5)
C8 P1 1.835(4)
C9 C10 1.376(6)
C9 H9A 0.9300
C10 C11 1.385(8)
C10 H10A 0.9300
C11 C12 1.391(8)
C11 H11A 0.9300
C12 C13 1.377(7)
C12 H12A 0.9300
C13 H13A 0.9300
C14 C19 1.385(5)
C14 C15 1.391(5)
C14 P2 1.831(4)
C15 C16 1.390(6)
C15 H15A 0.9300
C16 C17 1.375(8)
C16 H16A 0.9300
C17 C18 1.369(8)
C17 H17A 0.9300
C18 C19 1.380(7)
C18 H18A 0.9300
C19 H19A 0.9300
C20 C21 1.390(5)
C20 C25 1.391(5)
C20 P2 1.829(4)
C21 C22 1.386(6)
C21 H21A 0.9300
C22 C23 1.370(7)
C22 H22A 0.9300
C23 C24 1.350(7)
C23 H23A 0.9300
C24 C25 1.397(6)
C24 H24A 0.9300
C25 H25A 0.9300
C26 P3 1.837(4)
C26 P4 1.863(4)
C26 H26A 0.9700
C26 H26B 0.9700
C27 C28 1.374(6)
C27 C32 1.394(5)
C27 P3 1.828(4)
C28 C29 1.384(6)
C28 H28A 0.9300
C29 C30 1.391(7)
C29 H29A 0.9300
C30 C31 1.348(7)
C30 H30A 0.9300
C31 C32 1.389(6)
C31 H31A 0.9300
C32 H32A 0.9300
C33 C34 1.376(6)
C33 C38 1.392(6)
C33 P3 1.822(4)
C34 C35 1.385(6)
C34 H34A 0.9300
C35 C36 1.361(7)
C35 H35A 0.9300
C36 C37 1.363(8)
C36 H36A 0.9300
C37 C38 1.391(6)
C37 H37A 0.9300
C38 H38A 0.9300
C39 C40 1.382(6)
C39 C44 1.391(6)
C39 P4 1.829(4)
C40 C41 1.382(6)
C40 H40A 0.9300
C41 C42 1.363(8)
C41 H41A 0.9300
C42 C43 1.377(8)
C42 H42A 0.9300
C43 C44 1.389(7)
C43 H43A 0.9300
C44 H44A 0.9300
C45 C50 1.377(6)
C45 C46 1.416(6)
C45 P4 1.820(4)
C46 C47 1.402(6)
C46 H46A 0.9300
C47 C48 1.365(9)
C47 H47A 0.9300
C48 C49 1.349(9)
C48 H48A 0.9300
C49 C50 1.391(6)
C49 H49A 0.9300
C50 H50A 0.9300
C51 N1 1.152(5)
C52 N2 1.141(4)
C53A Cl1A 1.737(8)
C53A Cl2A 1.860(9)
C53A H53A 0.9700
C53A H53B 0.9700
